data_4066135
loop_
_publ_author_name
'Yatabe, Takeshi'
'Nakai, Hidetaka'
'Nozaki, Koichi'
'Yamamura, Tomoo'
'Isobe, Kiyoshi'

_publ_section_title
;
 Photofunctionalization of a Pentamethylcyclopentadienyl Ligand with
 theN-Phenylcarbazolyl Group To Prepare a Highly Luminescent Tb3+Complex
 Having a Fast Radiation Rate
;
_journal_issue 11
_journal_name_full Organometallics
_journal_page_first 2390
_journal_paper_doi 10.1021/om1003094
_journal_volume 29
_journal_year 2010
_chemical_formula_moiety 'C32 H34 K N O '
_chemical_formula_sum 'C32 H34 K N O'
_chemical_formula_weight 487.72
_space_group_IT_number 14
_symmetry_cell_setting monoclinic
_symmetry_Int_Tables_number 14
_symmetry_space_group_name_Hall '-P 2ybc'
_symmetry_space_group_name_H-M 'P 1 21/c 1'
_cell_angle_alpha 90.0000
_cell_angle_beta 100.365(4)
_cell_angle_gamma 90.0000
_cell_formula_units_Z 4
_cell_length_a 9.1871(14)
_cell_length_b 28.378(4)
_cell_length_c 10.3886(17)
_cell_measurement_reflns_used 9141
_cell_measurement_temperature 123.1
_cell_measurement_theta_max 27.5
_cell_measurement_theta_min 3.1
_cell_volume 2664.2(7)
_computing_cell_refinement CrystalClear
_computing_data_collection CrystalClear
_computing_data_reduction CrystalStructure
_computing_publication_material 'CrystalStructure 3.8'
_computing_structure_refinement SHELXL
_computing_structure_solution SIR92
_diffrn_detector_area_resol_mean 7.31
_diffrn_measured_fraction_theta_full 0.987
_diffrn_measured_fraction_theta_max 0.987
_diffrn_measurement_device_type 'Rigaku Mercury'
_diffrn_measurement_method \w
_diffrn_radiation_type 'Mo K\a'
_diffrn_radiation_wavelength 0.71070
_diffrn_reflns_av_R_equivalents 0.055
_diffrn_reflns_limit_h_max 10
_diffrn_reflns_limit_h_min -11
_diffrn_reflns_limit_k_max 36
_diffrn_reflns_limit_k_min -36
_diffrn_reflns_limit_l_max 13
_diffrn_reflns_limit_l_min -13
_diffrn_reflns_number 27744
_diffrn_reflns_theta_full 27.48
_diffrn_reflns_theta_max 27.48
_exptl_absorpt_coefficient_mu 0.224
_exptl_absorpt_correction_T_max 0.978
_exptl_absorpt_correction_T_min 0.949
_exptl_absorpt_correction_type empirical
_exptl_absorpt_process_details
;
    Higashi, T. (1995). Program for Absorption Correction.
    Rigaku Corporation, Tokyo, Japan.
;
_exptl_crystal_colour paleyellow
_exptl_crystal_density_diffrn 1.216
_exptl_crystal_density_method 'not measured'
_exptl_crystal_description block
_exptl_crystal_F_000 1040.00
_exptl_crystal_size_max 0.30
_exptl_crystal_size_mid 0.20
_exptl_crystal_size_min 0.10
_refine_diff_density_max 0.84
_refine_diff_density_min -0.63
_refine_ls_extinction_method none
_refine_ls_goodness_of_fit_ref 1.081
_refine_ls_hydrogen_treatment refall
_refine_ls_number_parameters 317
_refine_ls_number_reflns 6041
_refine_ls_R_factor_gt 0.0768
_refine_ls_shift/su_max 0.0000
_refine_ls_structure_factor_coef Fsqd
_refine_ls_weighting_details 'w = 1/[\s^2^(Fo^2^)+(0.1237P)^2^+1.6793P] where P=(Fo^2^+2Fc^2^)/3'
_refine_ls_weighting_scheme calc
_refine_ls_wR_factor_ref 0.2347
_reflns_number_gt 4527
_reflns_number_total 6041
_reflns_threshold_expression F^2^>2.0\s(F^2^)
_cod_data_source_file om1003094_si_002.cif
_cod_data_source_block '__KCpPhCar'
_cod_original_formula_sum 'C32 H34 K N O '
_cod_database_code 4066135

loop_
_symmetry_equiv_pos_site_id
_symmetry_equiv_pos_as_xyz
1 +X,+Y,+Z
2 -X,1/2+Y,1/2-Z
3 -X,-Y,-Z
4 +X,1/2-Y,1/2+Z

loop_
_atom_site_label
_atom_site_type_symbol
_atom_site_fract_x
_atom_site_fract_y
_atom_site_fract_z
_atom_site_U_iso_or_equiv
_atom_site_adp_type
_atom_site_occupancy
_atom_site_symmetry_multiplicity
_atom_site_calc_flag
_atom_site_refinement_flags
K(1) K 0.78405(8) 0.71820(2) 0.72571(5) 0.0382(2) Uani 1.00 1 d .
O(1) O 0.8488(2) 0.62665(7) 0.7337(2) 0.0472(5) Uani 1.00 1 d .
N(1) N 0.2941(2) 0.57678(8) 0.5828(2) 0.0342(5) Uani 1.00 1 d .
C(1) C 0.7003(3) 0.77717(9) 0.9355(2) 0.0322(5) Uani 1.00 1 d .
C(2) C 0.8574(3) 0.77807(9) 0.9591(2) 0.0364(6) Uani 1.00 1 d .
C(3) C 0.9092(3) 0.73356(10) 1.0104(2) 0.0367(6) Uani 1.00 1 d .
C(4) C 0.7846(3) 0.70522(9) 1.0181(2) 0.0344(5) Uani 1.00 1 d .
C(5) C 0.6552(3) 0.73197(9) 0.9725(2) 0.0330(5) Uani 1.00 1 d .
C(6) C 0.6005(3) 0.81748(10) 0.8811(3) 0.0423(6) Uani 1.00 1 d .
C(7) C 0.9526(3) 0.81924(11) 0.9359(3) 0.0474(7) Uani 1.00 1 d .
C(8) C 1.0703(3) 0.71940(12) 1.0472(3) 0.0506(8) Uani 1.00 1 d .
C(9) C 0.7885(3) 0.65514(10) 1.0644(3) 0.0431(6) Uani 1.00 1 d .
C(10) C 0.4982(3) 0.71536(9) 0.9684(2) 0.0353(6) Uani 1.00 1 d .
C(11) C 0.4428(3) 0.67942(9) 0.8630(2) 0.0328(5) Uani 1.00 1 d .
C(12) C 0.4126(3) 0.69312(9) 0.7304(2) 0.0342(5) Uani 1.00 1 d .
C(13) C 0.3623(3) 0.66188(9) 0.6295(2) 0.0337(5) Uani 1.00 1 d .
C(14) C 0.3431(2) 0.61500(9) 0.6635(2) 0.0312(5) Uani 1.00 1 d .
C(15) C 0.2666(3) 0.57725(9) 0.4426(2) 0.0354(6) Uani 1.00 1 d .
C(16) C 0.3846(3) 0.58159(12) 0.3773(2) 0.0460(7) Uani 1.00 1 d .
C(17) C 0.3584(3) 0.58349(13) 0.2417(3) 0.0504(8) Uani 1.00 1 d .
C(18) C 0.2158(3) 0.58060(11) 0.1718(2) 0.0438(7) Uani 1.00 1 d .
C(19) C 0.0991(3) 0.57437(10) 0.2374(2) 0.0420(6) Uani 1.00 1 d .
C(20) C 0.1240(3) 0.57304(10) 0.3733(2) 0.0399(6) Uani 1.00 1 d .
C(21) C 0.2914(3) 0.53737(9) 0.6609(2) 0.0344(5) Uani 1.00 1 d .
C(22) C 0.2543(3) 0.49104(10) 0.6231(2) 0.0400(6) Uani 1.00 1 d .
C(23) C 0.2620(3) 0.45761(10) 0.7217(2) 0.0408(6) Uani 1.00 1 d .
C(24) C 0.3048(3) 0.46963(10) 0.8536(2) 0.0403(6) Uani 1.00 1 d .
C(25) C 0.3419(3) 0.51559(10) 0.8898(2) 0.0371(6) Uani 1.00 1 d .
C(26) C 0.3376(3) 0.55002(9) 0.7936(2) 0.0326(5) Uani 1.00 1 d .
C(27) C 0.3704(2) 0.60006(9) 0.7949(2) 0.0318(5) Uani 1.00 1 d .
C(28) C 0.4194(3) 0.63268(9) 0.8939(2) 0.0339(5) Uani 1.00 1 d .
C(29) C 0.9791(4) 0.60083(12) 0.7824(4) 0.0608(9) Uani 1.00 1 d .
C(30) C 0.9329(4) 0.55273(14) 0.8169(5) 0.0818(14) Uani 1.00 1 d .
C(31) C 0.7709(4) 0.55001(12) 0.7670(3) 0.0503(7) Uani 1.00 1 d .
C(32) C 0.7384(4) 0.59374(12) 0.6842(3) 0.0542(8) Uani 1.00 1 d .
H(1) H 0.6609 0.8450 0.8683 0.051 Uiso 1.00 1 c R
H(2) H 0.5351 0.8255 0.9427 0.051 Uiso 1.00 1 c R
H(3) H 0.5408 0.8082 0.7971 0.051 Uiso 1.00 1 c R
H(4) H 1.0571 0.8104 0.9592 0.057 Uiso 1.00 1 c R
H(5) H 0.9325 0.8459 0.9901 0.057 Uiso 1.00 1 c R
H(6) H 0.9301 0.8282 0.8434 0.057 Uiso 1.00 1 c R
H(7) H 1.0768 0.6863 1.0742 0.061 Uiso 1.00 1 c R
H(8) H 1.1191 0.7391 1.1197 0.061 Uiso 1.00 1 c R
H(9) H 1.1193 0.7236 0.9717 0.061 Uiso 1.00 1 c R
H(10) H 0.6871 0.6434 1.0583 0.052 Uiso 1.00 1 c R
H(11) H 0.8398 0.6536 1.1556 0.052 Uiso 1.00 1 c R
H(12) H 0.8411 0.6357 1.0096 0.052 Uiso 1.00 1 c R
H(13) H 0.4318 0.7431 0.9553 0.042 Uiso 1.00 1 c R
H(14) H 0.4910 0.7015 1.0545 0.042 Uiso 1.00 1 c R
H(15) H 0.4274 0.7251 0.7093 0.041 Uiso 1.00 1 c R
H(16) H 0.3416 0.6720 0.5409 0.040 Uiso 1.00 1 c R
H(17) H 0.4830 0.5833 0.4250 0.055 Uiso 1.00 1 c R
H(18) H 0.4390 0.5868 0.1966 0.060 Uiso 1.00 1 c R
H(19) H 0.1981 0.5829 0.0791 0.053 Uiso 1.00 1 c R
H(20) H 0.0014 0.5710 0.1894 0.050 Uiso 1.00 1 c R
H(21) H 0.0434 0.5693 0.4183 0.048 Uiso 1.00 1 c R
H(22) H 0.2250 0.4827 0.5336 0.048 Uiso 1.00 1 c R
H(23) H 0.2377 0.4258 0.6990 0.049 Uiso 1.00 1 c R
H(24) H 0.3084 0.4460 0.9189 0.048 Uiso 1.00 1 c R
H(25) H 0.3702 0.5236 0.9796 0.045 Uiso 1.00 1 c R
H(26) H 0.4369 0.6229 0.9828 0.041 Uiso 1.00 1 c R
H(27) H 1.0358 0.6166 0.8607 0.073 Uiso 1.00 1 c R
H(28) H 1.0426 0.5988 0.7151 0.073 Uiso 1.00 1 c R
H(29) H 0.9859 0.5283 0.7752 0.098 Uiso 1.00 1 c R
H(30) H 0.9545 0.5480 0.9129 0.098 Uiso 1.00 1 c R
H(31) H 0.7149 0.5501 0.8399 0.060 Uiso 1.00 1 c R
H(32) H 0.7455 0.5212 0.7138 0.060 Uiso 1.00 1 c R
H(33) H 0.7411 0.5866 0.5914 0.065 Uiso 1.00 1 c R
H(34) H 0.6393 0.6063 0.6902 0.065 Uiso 1.00 1 c R

loop_
_atom_site_aniso_label
_atom_site_aniso_U_11
_atom_site_aniso_U_22
_atom_site_aniso_U_33
_atom_site_aniso_U_12
_atom_site_aniso_U_13
_atom_site_aniso_U_23
K(1) 0.0604(4) 0.0289(3) 0.0250(3) 0.0052(2) 0.0064(2) 0.0005(2)
O(1) 0.0519(12) 0.0329(10) 0.0556(13) 0.0033(9) 0.0065(10) 0.0012(9)
N(1) 0.0479(13) 0.0281(10) 0.0253(11) -0.0053(9) 0.0033(9) -0.0009(8)
C(1) 0.0497(15) 0.0261(11) 0.0202(11) -0.0009(10) 0.0046(10) -0.0006(8)
C(2) 0.0527(16) 0.0302(13) 0.0256(13) -0.0055(11) 0.0047(11) -0.0010(9)
C(3) 0.0467(15) 0.0343(13) 0.0282(13) -0.0020(11) 0.0040(11) -0.0016(10)
C(4) 0.0501(16) 0.0290(12) 0.0234(12) -0.0003(11) 0.0047(11) -0.0021(9)
C(5) 0.0488(15) 0.0248(11) 0.0244(12) -0.0042(10) 0.0044(10) -0.0031(9)
C(6) 0.0615(18) 0.0291(13) 0.0365(15) 0.0029(12) 0.0095(13) 0.0032(11)
C(7) 0.062(2) 0.0391(15) 0.0402(16) -0.0104(14) 0.0081(14) 0.0010(12)
C(8) 0.0483(18) 0.0491(18) 0.0505(19) -0.0017(13) -0.0015(14) 0.0018(13)
C(9) 0.0624(18) 0.0290(13) 0.0362(14) 0.0004(12) 0.0047(13) 0.0024(11)
C(10) 0.0480(16) 0.0301(12) 0.0291(13) -0.0039(11) 0.0106(11) -0.0033(9)
C(11) 0.0406(14) 0.0312(12) 0.0269(12) -0.0017(10) 0.0067(10) -0.0012(9)
C(12) 0.0440(14) 0.0271(12) 0.0307(13) -0.0023(10) 0.0049(11) 0.0009(9)
C(13) 0.0430(14) 0.0302(12) 0.0267(12) -0.0003(10) 0.0026(10) 0.0011(9)
C(14) 0.0364(13) 0.0293(12) 0.0267(12) -0.0014(10) 0.0023(10) -0.0016(9)
C(15) 0.0517(16) 0.0269(12) 0.0262(12) -0.0019(11) 0.0034(11) -0.0017(9)
C(16) 0.0483(16) 0.0595(19) 0.0288(14) -0.0118(14) 0.0029(12) -0.0024(12)
C(17) 0.0536(18) 0.066(2) 0.0325(15) -0.0106(15) 0.0096(13) 0.0009(14)
C(18) 0.0626(19) 0.0396(15) 0.0272(13) 0.0026(13) 0.0028(12) 0.0013(11)
C(19) 0.0466(16) 0.0391(14) 0.0365(15) 0.0075(12) -0.0030(12) -0.0019(11)
C(20) 0.0453(15) 0.0395(14) 0.0337(14) 0.0040(12) 0.0042(11) -0.0041(11)
C(21) 0.0438(14) 0.0294(12) 0.0296(13) -0.0031(10) 0.0060(11) -0.0001(10)
C(22) 0.0526(16) 0.0314(13) 0.0341(14) -0.0018(11) 0.0027(12) -0.0032(11)
C(23) 0.0538(17) 0.0272(13) 0.0400(15) -0.0055(11) 0.0044(12) -0.0021(10)
C(24) 0.0526(17) 0.0307(13) 0.0365(14) -0.0036(11) 0.0046(12) 0.0043(11)
C(25) 0.0462(15) 0.0331(13) 0.0309(13) -0.0012(11) 0.0041(11) 0.0001(10)
C(26) 0.0389(14) 0.0306(12) 0.0277(12) -0.0010(10) 0.0040(10) -0.0007(9)
C(27) 0.0368(13) 0.0305(12) 0.0278(12) -0.0029(10) 0.0045(10) 0.0005(9)
C(28) 0.0451(15) 0.0322(13) 0.0242(12) -0.0038(11) 0.0057(10) 0.0005(9)
C(29) 0.0483(19) 0.0446(18) 0.085(2) 0.0055(14) 0.0006(17) 0.0103(17)
C(30) 0.065(2) 0.044(2) 0.125(4) 0.0044(17) -0.014(2) 0.021(2)
C(31) 0.063(2) 0.0396(16) 0.0480(18) -0.0038(14) 0.0083(15) -0.0006(13)
C(32) 0.0558(19) 0.0419(17) 0.059(2) 0.0038(14) -0.0048(16) -0.0009(15)

loop_
_atom_type_symbol
_atom_type_description
_atom_type_scat_dispersion_real
_atom_type_scat_dispersion_imag
_atom_type_scat_source
C C 0.003 0.002
;
International Tables for Crystallography
(1992, Vol. C, Tables 4.2.6.8 and 6.1.1.4)
;
H H 0.000 0.000
;
International Tables for Crystallography
(1992, Vol. C, Table 6.1.1.4)
;
K K 0.200 0.250
;
International Tables for Crystallography
(1992, Vol. C, Tables 4.2.6.8 and 6.1.1.4)
;
N N 0.006 0.003
;
International Tables for Crystallography
(1992, Vol. C, Tables 4.2.6.8 and 6.1.1.4)
;
O O 0.011 0.006
;
International Tables for Crystallography
(1992, Vol. C, Tables 4.2.6.8 and 6.1.1.4)
;

loop_
_geom_angle_atom_site_label_1
_geom_angle_atom_site_label_2
_geom_angle_atom_site_label_3
_geom_angle
_geom_angle_publ_flag
_geom_angle_site_symmetry_1
_geom_angle_site_symmetry_3
O(1) K(1) C(1) 127.97(7) yes . .
O(1) K(1) C(1) 95.17(7) yes . 4_564
O(1) K(1) C(2) 121.45(7) yes . .
O(1) K(1) C(2) 88.68(7) yes . 4_564
O(1) K(1) C(3) 93.85(7) yes . .
O(1) K(1) C(3) 110.64(8) yes . 4_564
O(1) K(1) C(4) 83.75(7) yes . .
O(1) K(1) C(4) 133.27(7) yes . 4_564
O(1) K(1) C(5) 102.60(7) yes . .
O(1) K(1) C(5) 122.13(7) yes . 4_564
C(1) K(1) C(1) 131.86(7) yes . 4_564
C(1) K(1) C(2) 27.87(8) yes . .
C(1) K(1) C(2) 143.18(7) yes . 4_564
C(1) K(1) C(3) 45.32(7) yes . .
C(1) K(1) C(3) 118.26(7) yes . 4_564
C(1) K(1) C(4) 44.80(6) yes . .
C(1) K(1) C(4) 98.70(7) yes . 4_564
C(1) K(1) C(5) 27.41(7) yes . .
C(1) K(1) C(5) 105.24(7) yes . 4_564
C(1) K(1) C(2) 142.12(7) yes 4_564 .
C(1) K(1) C(2) 27.64(8) yes 4_564 4_564
C(1) K(1) C(3) 166.75(8) yes 4_564 .
C(1) K(1) C(3) 45.05(7) yes 4_564 4_564
C(1) K(1) C(4) 164.77(8) yes 4_564 .
C(1) K(1) C(4) 44.63(6) yes 4_564 4_564
C(1) K(1) C(5) 141.30(8) yes 4_564 .
C(1) K(1) C(5) 27.35(7) yes 4_564 4_564
C(2) K(1) C(2) 133.84(8) yes . 4_564
C(2) K(1) C(3) 27.60(7) yes . .
C(2) K(1) C(3) 106.72(7) yes . 4_564
C(2) K(1) C(4) 44.85(7) yes . .
C(2) K(1) C(4) 98.15(7) yes . 4_564
C(2) K(1) C(5) 45.18(8) yes . .
C(2) K(1) C(5) 116.23(7) yes . 4_564
C(2) K(1) C(3) 143.34(8) yes 4_564 .
C(2) K(1) C(3) 27.40(7) yes 4_564 4_564
C(2) K(1) C(4) 166.15(8) yes 4_564 .
C(2) K(1) C(4) 44.60(7) yes 4_564 4_564
C(2) K(1) C(5) 166.39(7) yes 4_564 .
C(2) K(1) C(5) 44.99(7) yes 4_564 4_564
C(3) K(1) C(3) 122.27(7) yes . 4_564
C(3) K(1) C(4) 26.92(7) yes . .
C(3) K(1) C(4) 122.77(7) yes . 4_564
C(3) K(1) C(5) 44.66(7) yes . .
C(3) K(1) C(5) 143.73(7) yes . 4_564
C(3) K(1) C(4) 148.99(7) yes 4_564 .
C(3) K(1) C(4) 26.84(7) yes 4_564 4_564
C(3) K(1) C(5) 145.60(7) yes 4_564 .
C(3) K(1) C(5) 44.57(7) yes 4_564 4_564
C(4) K(1) C(4) 141.72(7) yes . 4_564
C(4) K(1) C(5) 26.91(7) yes . .
C(4) K(1) C(5) 148.00(7) yes . 4_564
C(4) K(1) C(5) 123.62(7) yes 4_564 .
C(4) K(1) C(5) 26.90(7) yes 4_564 4_564
C(5) K(1) C(5) 121.45(7) yes . 4_564
K(1) O(1) C(29) 133.24(18) yes . .
K(1) O(1) C(32) 119.63(18) yes . .
C(29) O(1) C(32) 107.1(2) yes . .
C(14) N(1) C(15) 125.6(2) yes . .
C(14) N(1) C(21) 108.3(2) yes . .
C(15) N(1) C(21) 125.8(2) yes . .
K(1) C(1) K(1) 135.83(9) yes . 4_565
K(1) C(1) C(2) 75.29(15) yes . .
K(1) C(1) C(5) 79.38(15) yes . .
K(1) C(1) C(6) 111.93(17) yes . .
K(1) C(1) C(2) 75.84(14) yes 4_565 .
K(1) C(1) C(5) 78.53(14) yes 4_565 .
K(1) C(1) C(6) 111.98(17) yes 4_565 .
C(2) C(1) C(5) 107.8(2) yes . .
C(2) C(1) C(6) 125.5(2) yes . .
C(5) C(1) C(6) 126.7(2) yes . .
K(1) C(2) K(1) 137.21(10) yes . 4_565
K(1) C(2) C(1) 76.84(14) yes . .
K(1) C(2) C(3) 78.85(15) yes . .
K(1) C(2) C(7) 111.76(19) yes . .
K(1) C(2) C(1) 76.53(16) yes 4_565 .
K(1) C(2) C(3) 78.37(16) yes 4_565 .
K(1) C(2) C(7) 110.96(18) yes 4_565 .
C(1) C(2) C(3) 108.1(2) yes . .
C(1) C(2) C(7) 126.0(2) yes . .
C(3) C(2) C(7) 125.9(2) yes . .
K(1) C(3) K(1) 131.70(10) yes . 4_565
K(1) C(3) C(2) 73.55(14) yes . .
K(1) C(3) C(4) 78.63(14) yes . .
K(1) C(3) C(8) 113.2(2) yes . .
K(1) C(3) C(2) 74.23(16) yes 4_565 .
K(1) C(3) C(4) 78.23(16) yes 4_565 .
K(1) C(3) C(8) 114.69(18) yes 4_565 .
C(2) C(3) C(4) 107.9(2) yes . .
C(2) C(3) C(8) 125.2(2) yes . .
C(4) C(3) C(8) 126.8(2) yes . .
K(1) C(4) K(1) 127.88(8) yes . 4_565
K(1) C(4) C(3) 74.45(15) yes . .
K(1) C(4) C(5) 75.67(15) yes . .
K(1) C(4) C(9) 115.39(17) yes . .
K(1) C(4) C(3) 74.92(15) yes 4_565 .
K(1) C(4) C(5) 75.39(14) yes 4_565 .
K(1) C(4) C(9) 116.72(17) yes 4_565 .
C(3) C(4) C(5) 108.4(2) yes . .
C(3) C(4) C(9) 125.8(2) yes . .
C(5) C(4) C(9) 125.8(2) yes . .
K(1) C(5) K(1) 129.92(10) yes . 4_565
K(1) C(5) C(1) 73.22(16) yes . .
K(1) C(5) C(4) 77.42(16) yes . .
K(1) C(5) C(10) 116.84(16) yes . .
K(1) C(5) C(1) 74.12(14) yes 4_565 .
K(1) C(5) C(4) 77.71(14) yes 4_565 .
K(1) C(5) C(10) 113.04(17) yes 4_565 .
C(1) C(5) C(4) 107.8(2) yes . .
C(1) C(5) C(10) 126.7(2) yes . .
C(4) C(5) C(10) 125.5(2) yes . .
C(5) C(10) C(11) 115.1(2) yes . .
C(10) C(11) C(12) 120.1(2) yes . .
C(10) C(11) C(28) 121.4(2) yes . .
C(12) C(11) C(28) 118.5(2) yes . .
C(11) C(12) C(13) 122.8(2) yes . .
C(12) C(13) C(14) 117.2(2) yes . .
N(1) C(14) C(13) 129.1(2) yes . .
N(1) C(14) C(27) 109.3(2) yes . .
C(13) C(14) C(27) 121.6(2) yes . .
N(1) C(15) C(16) 119.3(2) yes . .
N(1) C(15) C(20) 120.4(2) yes . .
C(16) C(15) C(20) 120.3(2) yes . .
C(15) C(16) C(17) 119.5(2) yes . .
C(16) C(17) C(18) 120.5(3) yes . .
C(17) C(18) C(19) 119.6(2) yes . .
C(18) C(19) C(20) 120.3(2) yes . .
C(15) C(20) C(19) 119.6(2) yes . .
N(1) C(21) C(22) 128.7(2) yes . .
N(1) C(21) C(26) 109.4(2) yes . .
C(22) C(21) C(26) 121.9(2) yes . .
C(21) C(22) C(23) 117.2(2) yes . .
C(22) C(23) C(24) 121.6(2) yes . .
C(23) C(24) C(25) 120.6(2) yes . .
C(24) C(25) C(26) 119.5(2) yes . .
C(21) C(26) C(25) 119.1(2) yes . .
C(21) C(26) C(27) 106.4(2) yes . .
C(25) C(26) C(27) 134.5(2) yes . .
C(14) C(27) C(26) 106.6(2) yes . .
C(14) C(27) C(28) 119.5(2) yes . .
C(26) C(27) C(28) 134.0(2) yes . .
C(11) C(28) C(27) 120.4(2) yes . .
O(1) C(29) C(30) 107.5(2) yes . .
C(29) C(30) C(31) 105.9(3) yes . .
C(30) C(31) C(32) 103.8(3) yes . .
O(1) C(32) C(31) 106.4(2) yes . .

loop_
_geom_bond_atom_site_label_1
_geom_bond_atom_site_label_2
_geom_bond_distance
_geom_bond_publ_flag
_geom_bond_site_symmetry_2
K(1) O(1) 2.663(2) yes .
K(1) C(1) 2.958(2) yes .
K(1) C(1) 2.977(2) yes 4_564
K(1) C(2) 2.938(2) yes .
K(1) C(2) 2.968(2) yes 4_564
K(1) C(3) 3.006(2) yes .
K(1) C(3) 3.021(3) yes 4_564
K(1) C(4) 3.058(2) yes .
K(1) C(4) 3.063(2) yes 4_564
K(1) C(5) 3.036(2) yes .
K(1) C(5) 3.033(2) yes 4_564
O(1) C(29) 1.417(4) yes .
O(1) C(32) 1.406(4) yes .
N(1) C(14) 1.395(3) yes .
N(1) C(15) 1.432(3) yes .
N(1) C(21) 1.384(3) yes .
C(1) C(2) 1.420(4) yes .
C(1) C(5) 1.422(3) yes .
C(1) C(6) 1.511(3) yes .
C(2) C(3) 1.419(3) yes .
C(2) C(7) 1.504(4) yes .
C(3) C(4) 1.413(4) yes .
C(3) C(8) 1.515(4) yes .
C(4) C(5) 1.418(3) yes .
C(4) C(9) 1.499(3) yes .
C(5) C(10) 1.511(4) yes .
C(10) C(11) 1.516(3) yes .
C(11) C(12) 1.410(3) yes .
C(11) C(28) 1.390(3) yes .
C(12) C(13) 1.388(3) yes .
C(13) C(14) 1.396(3) yes .
C(14) C(27) 1.409(3) yes .
C(15) C(16) 1.385(4) yes .
C(15) C(20) 1.382(3) yes .
C(16) C(17) 1.386(4) yes .
C(17) C(18) 1.381(4) yes .
C(18) C(19) 1.382(4) yes .
C(19) C(20) 1.389(4) yes .
C(21) C(22) 1.397(3) yes .
C(21) C(26) 1.414(3) yes .
C(22) C(23) 1.389(4) yes .
C(23) C(24) 1.398(4) yes .
C(24) C(25) 1.383(3) yes .
C(25) C(26) 1.393(3) yes .
C(26) C(27) 1.451(3) yes .
C(27) C(28) 1.396(3) yes .
C(29) C(30) 1.492(5) yes .
C(30) C(31) 1.487(5) yes .
C(31) C(32) 1.509(4) yes .

loop_
_geom_contact_atom_site_label_1
_geom_contact_atom_site_label_2
_geom_contact_distance
_geom_contact_site_symmetry_2
C(7) C(20) 3.552(4) 4_665
C(19) C(23) 3.538(4) 3_566
C(20) C(7) 3.552(4) 4_464
C(23) C(19) 3.538(4) 3_566
C(25) C(25) 3.474(3) 3_667
C(26) C(29) 3.578(4) 1_455
C(27) C(29) 3.574(4) 1_455
C(29) C(26) 3.578(4) 1_655
C(29) C(27) 3.574(4) 1_655
